data_7720460
loop_
_publ_author_name
'Tisdale, Hunter B.'
'Zur Loye, Hans-Conrad'

_publ_section_title
;
 Flux crystal growth of potassium lanthanide double vanadates with
 lanthanide-dependent coordination number variance.
;
_journal_issue 4
_journal_name_full 'Dalton transactions (Cambridge, England : 2003)'
_journal_page_first 1901
_journal_page_last 1906
_journal_paper_doi 10.1039/d5dt02027a
_journal_volume 55
_journal_year 2026
_chemical_formula_moiety 'K3 La O8 V2'
_chemical_formula_sum 'K3 La O8 V2'
_chemical_formula_weight 486.09
_space_group_crystal_system monoclinic
_space_group_IT_number 14
_space_group_name_Hall '-P 2ybc'
_space_group_name_H-M_alt 'P 1 21/c 1'
_atom_sites_solution_primary dual
_audit_creation_date 2025-03-13
_audit_creation_method
;
Olex2 1.5
(compiled 2025.03.06 svn.red2d20d0 for OlexSys, GUI svn.r7188)
;
_audit_update_record
;
2025-08-15 deposited with the CCDC.	2025-12-29 downloaded from the CCDC.
;
_cell_angle_alpha 90
_cell_angle_beta 90.9140(10)
_cell_angle_gamma 90
_cell_formula_units_Z 4
_cell_length_a 7.60470(10)
_cell_length_b 5.91880(10)
_cell_length_c 20.0090(4)
_cell_measurement_reflns_used 9307
_cell_measurement_temperature 297.31
_cell_measurement_theta_max 36.341
_cell_measurement_theta_min 2.850
_cell_volume 900.50(3)
_computing_cell_refinement 'SAINT V8.40B (?, 2016)'
_computing_data_reduction 'SAINT V8.40B (?, 2016)'
_computing_molecular_graphics 'Olex2 1.5 (Dolomanov et al., 2009)'
_computing_publication_material 'Olex2 1.5 (Dolomanov et al., 2009)'
_computing_structure_refinement 'SHELXL 2018/3 (Sheldrick, 2015)'
_computing_structure_solution 'SHELXT 2018/2 (Sheldrick, 2018)'
_diffrn_ambient_temperature 297.31
_diffrn_measured_fraction_theta_full 0.972
_diffrn_measured_fraction_theta_max 0.989
_diffrn_measurement_device_type 'Bruker APEX-II CCD'
_diffrn_measurement_method '\f and \w scans'
_diffrn_radiation_type MoK\a
_diffrn_radiation_wavelength 0.71073
_diffrn_reflns_av_R_equivalents 0.0257
_diffrn_reflns_av_unetI/netI 0.0099
_diffrn_reflns_Laue_measured_fraction_full 0.972
_diffrn_reflns_Laue_measured_fraction_max 0.989
_diffrn_reflns_limit_h_max 12
_diffrn_reflns_limit_h_min -12
_diffrn_reflns_limit_k_max 9
_diffrn_reflns_limit_k_min -9
_diffrn_reflns_limit_l_max 33
_diffrn_reflns_limit_l_min -33
_diffrn_reflns_number 101214
_diffrn_reflns_point_group_measured_fraction_full 0.972
_diffrn_reflns_point_group_measured_fraction_max 0.989
_diffrn_reflns_theta_full 25.242
_diffrn_reflns_theta_max 36.341
_diffrn_reflns_theta_min 2.679
_diffrn_source_current 1.4
_diffrn_source_power 0.07
_diffrn_source_voltage 50.0
_diffrn_standards_number 0
_exptl_absorpt_coefficient_mu 8.089
_exptl_absorpt_correction_T_max 0.2740
_exptl_absorpt_correction_T_min 0.1772
_exptl_absorpt_correction_type multi-scan
_exptl_absorpt_process_details
;
SADABS-2016/2 (Bruker,2016) was used for absorption correction.
wR2(int) was 0.0816 before and 0.0460 after correction.
The Ratio of minimum to maximum transmission is 0.6467.
The \l/2 correction factor is Not present.
;
_exptl_crystal_colour 'clear colourless'
_exptl_crystal_colour_lustre clear
_exptl_crystal_colour_primary colourless
_exptl_crystal_density_diffrn 3.585
_exptl_crystal_description block
_exptl_crystal_F_000 896
_exptl_crystal_size_max 0.1
_exptl_crystal_size_mid 0.1
_exptl_crystal_size_min 0.05
_refine_diff_density_max 0.940
_refine_diff_density_min -0.548
_refine_diff_density_rms 0.139
_refine_ls_extinction_coef 0.00819(18)
_refine_ls_extinction_expression Fc^*^=kFc[1+0.001xFc^2^\l^3^/sin(2\q)]^-1/4^
_refine_ls_extinction_method 'SHELXL-2018/3 (Sheldrick 2018)'
_refine_ls_goodness_of_fit_ref 1.312
_refine_ls_hydrogen_treatment undef
_refine_ls_matrix_type full
_refine_ls_number_parameters 128
_refine_ls_number_reflns 4320
_refine_ls_number_restraints 0
_refine_ls_restrained_S_all 1.312
_refine_ls_R_factor_all 0.0135
_refine_ls_R_factor_gt 0.0134
_refine_ls_shift/su_max 0.001
_refine_ls_shift/su_mean 0.000
_refine_ls_structure_factor_coef Fsqd
_refine_ls_weighting_details 'w=1/[\s^2^(Fo^2^)+(0.0085P)^2^+0.6824P] where P=(Fo^2^+2Fc^2^)/3'
_refine_ls_weighting_scheme calc
_refine_ls_wR_factor_gt 0.0336
_refine_ls_wR_factor_ref 0.0337
_reflns_Friedel_coverage 0.000
_reflns_number_gt 4266
_reflns_number_total 4320
_reflns_threshold_expression 'I > 2\s(I)'
_cod_data_source_file d5dt02027a2.cif
_cod_data_source_block hbt1070a_ls_c20
_cod_database_code 7720460
_shelx_shelxl_version_number 2018/3
_shelx_space_group_comment
;
The symmetry employed for this shelxl refinement is uniquely defined
by the following loop, which should always be used as a source of
symmetry information in preference to the above space-group names.
They are only intended as comments.
;
_shelx_estimated_absorpt_t_max 0.688
_shelx_estimated_absorpt_t_min 0.498
_olex2_refinement_description
;
;
_olex2_submission_original_sample_id HBT1070A
_olex2_submission_special_instructions 'No special instructions were received'

loop_
_space_group_symop_operation_xyz
'x, y, z'
'-x, y+1/2, -z+1/2'
'-x, -y, -z'
'x, -y-1/2, z-1/2'

loop_
_atom_site_label
_atom_site_type_symbol
_atom_site_fract_x
_atom_site_fract_y
_atom_site_fract_z
_atom_site_U_iso_or_equiv
_atom_site_adp_type
_atom_site_occupancy
_atom_site_site_symmetry_order
_atom_site_calc_flag
_atom_site_refinement_flags_posn
_atom_site_refinement_flags_adp
_atom_site_refinement_flags_occupancy
_atom_site_disorder_assembly
_atom_site_disorder_group
La1 La 0.49166(2) 0.25042(2) 0.35302(2) 0.00898(2) Uani 1 1 d . . . . .
V1 V 0.29868(2) 0.77889(3) 0.28855(2) 0.00846(3) Uani 1 1 d . . . . .
V2 V 0.74250(2) -0.24488(3) 0.45723(2) 0.00824(3) Uani 1 1 d . . . . .
K1 K -0.00628(3) 1.26934(5) 0.40373(2) 0.01805(5) Uani 1 1 d . . . . .
K3 K 1.31057(4) -0.25314(4) 0.46079(2) 0.01599(4) Uani 1 1 d . . . . .
K2 K 0.85937(4) 0.77711(5) 0.29517(2) 0.02144(5) Uani 1 1 d . . . . .
O1 O 0.20959(13) 0.75939(15) 0.20990(5) 0.01588(15) Uani 1 1 d . . . . .
O7 O 0.67453(13) -0.24551(15) 0.53868(5) 0.01671(16) Uani 1 1 d . . . . .
O3 O 0.51636(11) 0.83006(19) 0.27649(5) 0.01891(16) Uani 1 1 d . . . . .
O4 O 0.25931(12) 0.53877(15) 0.33408(4) 0.01571(14) Uani 1 1 d . . . . .
O2 O 0.22205(12) 1.01288(15) 0.32908(4) 0.01590(14) Uani 1 1 d . . . . .
O8 O 0.96154(14) -0.25792(19) 0.45432(6) 0.0245(2) Uani 1 1 d . . . . .
O6 O 0.65654(14) -0.47614(17) 0.41579(5) 0.02100(17) Uani 1 1 d . . . . .
O5 O 0.67211(15) -0.00056(16) 0.41839(5) 0.02101(17) Uani 1 1 d . . . . .

loop_
_atom_site_aniso_label
_atom_site_aniso_U_11
_atom_site_aniso_U_22
_atom_site_aniso_U_33
_atom_site_aniso_U_23
_atom_site_aniso_U_13
_atom_site_aniso_U_12
La1 0.00911(3) 0.01001(3) 0.00781(3) 0.00006(1) -0.00034(2) -0.00024(2)
V1 0.00838(6) 0.00913(6) 0.00784(6) -0.00019(5) -0.00024(5) -0.00028(5)
V2 0.00817(6) 0.00879(7) 0.00775(6) -0.00005(4) -0.00009(5) 0.00012(4)
K1 0.01342(9) 0.02611(12) 0.01453(9) -0.00304(8) -0.00238(7) 0.00254(8)
K3 0.01550(10) 0.01724(10) 0.01526(10) -0.00164(7) 0.00131(8) -0.00013(7)
K2 0.01467(10) 0.02440(12) 0.02520(12) -0.00220(9) -0.00116(9) 0.00074(9)
O1 0.0150(3) 0.0210(4) 0.0114(3) -0.0005(3) -0.0042(3) -0.0001(3)
O7 0.0183(4) 0.0223(4) 0.0095(3) 0.0005(3) 0.0027(3) -0.0004(3)
O3 0.0094(3) 0.0303(5) 0.0170(4) 0.0006(3) -0.0002(3) -0.0027(3)
O4 0.0187(4) 0.0126(3) 0.0159(3) 0.0037(3) 0.0040(3) 0.0019(3)
O2 0.0170(3) 0.0128(3) 0.0180(4) -0.0042(3) 0.0039(3) 0.0002(3)
O8 0.0104(4) 0.0371(6) 0.0259(5) -0.0029(4) 0.0021(3) 0.0008(3)
O6 0.0273(4) 0.0158(4) 0.0197(4) -0.0051(3) -0.0049(3) -0.0062(3)
O5 0.0313(5) 0.0144(4) 0.0171(4) 0.0037(3) -0.0053(3) 0.0065(3)

loop_
_atom_type_symbol
_atom_type_description
_atom_type_scat_dispersion_real
_atom_type_scat_dispersion_imag
_atom_type_scat_source
K K 0.2009 0.2494 'International Tables Vol C Tables 4.2.6.8 and 6.1.1.4'
La La -0.2871 2.4523 'International Tables Vol C Tables 4.2.6.8 and 6.1.1.4'
O O 0.0106 0.0060 'International Tables Vol C Tables 4.2.6.8 and 6.1.1.4'
V V 0.3005 0.5294 'International Tables Vol C Tables 4.2.6.8 and 6.1.1.4'

loop_
_geom_angle_atom_site_label_1
_geom_angle_atom_site_label_2
_geom_angle_atom_site_label_3
_geom_angle
_geom_angle_site_symmetry_1
_geom_angle_site_symmetry_3
_geom_angle_publ_flag
O1 La1 O3 61.93(3) 2_645 2_645 ?
O1 La1 O3 72.67(3) 2_645 1_545 ?
O7 La1 O1 149.71(3) 3_656 2_645 ?
O7 La1 O3 118.41(3) 3_656 1_545 ?
O7 La1 O3 147.36(3) 3_656 2_645 ?
O3 La1 O3 68.794(17) 2_645 1_545 ?
O4 La1 O1 122.30(3) . 2_645 ?
O4 La1 O7 76.95(3) . 3_656 ?
O4 La1 O3 123.77(3) . 1_545 ?
O4 La1 O3 73.82(3) . 2_645 ?
O4 La1 O2 77.29(3) . 1_545 ?
O2 La1 O1 128.96(3) 1_545 2_645 ?
O2 La1 O7 74.96(3) 1_545 3_656 ?
O2 La1 O3 59.11(3) 1_545 1_545 ?
O2 La1 O3 84.66(3) 1_545 2_645 ?
O6 La1 O1 77.70(3) 1_565 2_645 ?
O6 La1 O7 79.78(3) 1_565 3_656 ?
O6 La1 O3 144.29(3) 1_565 1_545 ?
O6 La1 O3 113.54(3) 1_565 2_645 ?
O6 La1 O4 88.90(3) 1_565 . ?
O6 La1 O2 153.33(3) 1_565 1_545 ?
O6 La1 O5 80.91(4) 1_565 . ?
O5 La1 O1 77.35(3) . 2_645 ?
O5 La1 O7 79.32(3) . 3_656 ?
O5 La1 O3 73.61(3) . 1_545 ?
O5 La1 O3 130.69(3) . 2_645 ?
O5 La1 O4 155.49(3) . . ?
O5 La1 O2 102.39(3) . 1_545 ?
La1 V1 La1 99.047(5) 2_655 1_565 ?
La1 V1 La1 93.583(4) 2_655 . ?
La1 V1 La1 113.432(5) 1_565 . ?
La1 V1 K3 148.759(7) 2_655 1_465 ?
La1 V1 K3 70.230(5) 1_565 1_465 ?
La1 V1 K2 69.008(6) 1_565 2_655 ?
La1 V1 K2 172.482(8) 1_565 2_645 ?
La1 V1 K2 78.624(6) 2_655 2_655 ?
La1 V1 K2 73.698(6) 2_655 2_645 ?
La1 V1 K2 122.274(8) 2_655 1_455 ?
K3 V1 La1 66.378(5) 1_465 . ?
K3 V1 K2 114.948(8) 1_465 2_645 ?
K3 V1 K2 120.958(8) 1_465 2_655 ?
K2 V1 La1 172.175(8) 2_655 . ?
K2 V1 La1 114.398(7) 1_455 1_565 ?
K2 V1 La1 65.854(6) 2_645 . ?
K2 V1 La1 112.108(7) 1_455 . ?
K2 V1 K3 88.315(8) 1_455 1_465 ?
K2 V1 K2 110.681(9) 2_655 2_645 ?
K2 V1 K2 72.174(8) 1_455 2_655 ?
K2 V1 K2 71.950(7) 1_455 2_645 ?
O1 V1 La1 52.49(3) . 2_655 ?
O1 V1 La1 114.57(3) . . ?
O1 V1 La1 124.62(3) . 1_565 ?
O1 V1 K3 156.99(3) . 1_465 ?
O1 V1 K2 69.78(3) . 1_455 ?
O1 V1 K2 60.02(3) . 2_655 ?
O1 V1 K2 52.54(3) . 2_645 ?
O1 V1 O4 111.29(5) . . ?
O1 V1 O2 110.99(5) . . ?
O3 V1 La1 53.09(3) . 2_655 ?
O3 V1 La1 79.50(4) . . ?
O3 V1 La1 59.54(4) . 1_565 ?
O3 V1 K3 98.12(3) . 1_465 ?
O3 V1 K2 113.45(4) . 2_645 ?
O3 V1 K2 96.13(4) . 2_655 ?
O3 V1 K2 168.30(4) . 1_455 ?
O3 V1 O1 104.69(5) . . ?
O3 V1 O4 113.60(5) . . ?
O3 V1 O2 105.20(5) . . ?
O4 V1 La1 35.15(3) . . ?
O4 V1 La1 123.81(3) . 1_565 ?
O4 V1 La1 120.49(3) . 2_655 ?
O4 V1 K3 55.02(3) . 1_465 ?
O4 V1 K2 78.09(3) . 1_455 ?
O4 V1 K2 150.20(3) . 2_655 ?
O4 V1 K2 60.34(3) . 2_645 ?
O2 V1 La1 131.19(3) . . ?
O2 V1 La1 128.69(3) . 2_655 ?
O2 V1 La1 45.89(3) . 1_565 ?
O2 V1 K3 64.86(3) . 1_465 ?
O2 V1 K2 56.11(3) . 2_655 ?
O2 V1 K2 68.66(3) . 1_455 ?
O2 V1 K2 140.61(3) . 2_645 ?
O2 V1 O4 110.78(4) . . ?
K1 V2 K1 84.331(8) 3_666 1_635 ?
K1 V2 K1 106.598(8) 1_635 1_645 ?
K1 V2 K1 88.377(8) 3_666 1_645 ?
K1 V2 K3 69.141(8) 3_666 3_746 ?
K3 V2 K1 153.843(8) 3_756 1_635 ?
K3 V2 K1 121.763(8) 1_455 1_635 ?
K3 V2 K1 61.268(7) 3_746 1_635 ?
K3 V2 K1 122.066(8) 1_455 1_645 ?
K3 V2 K1 123.865(9) 1_455 3_666 ?
K3 V2 K1 60.015(7) 3_756 1_645 ?
K3 V2 K1 73.486(8) 3_756 3_666 ?
K3 V2 K1 154.736(8) 3_746 1_645 ?
K3 V2 K3 81.438(8) 1_455 3_746 ?
K3 V2 K3 120.377(10) 3_756 3_746 ?
K3 V2 K3 82.883(8) 1_455 3_756 ?
K3 V2 K2 107.436(8) 1_455 1_545 ?
K2 V2 K1 63.429(7) 1_545 1_645 ?
K2 V2 K1 128.680(9) 1_545 3_666 ?
K2 V2 K1 66.356(8) 1_545 1_635 ?
K2 V2 K3 121.910(8) 1_545 3_746 ?
K2 V2 K3 117.691(8) 1_545 3_756 ?
O7 V2 K1 53.65(3) . 3_666 ?
O7 V2 K1 116.53(3) . 1_635 ?
O7 V2 K1 115.73(3) . 1_645 ?
O7 V2 K3 60.23(3) . 3_746 ?
O7 V2 K3 60.28(3) . 3_756 ?
O7 V2 K3 70.33(3) . 1_455 ?
O7 V2 K2 176.93(3) . 1_545 ?
O7 V2 O6 109.70(5) . . ?
O7 V2 O5 109.49(5) . . ?
O8 V2 K1 54.69(4) . 1_635 ?
O8 V2 K1 56.75(4) . 3_666 ?
O8 V2 K1 61.02(4) . 1_645 ?
O8 V2 K3 100.55(4) . 3_756 ?
O8 V2 K3 176.42(4) . 1_455 ?
O8 V2 K3 95.85(4) . 3_746 ?
O8 V2 K2 71.97(4) . 1_545 ?
O8 V2 O7 110.39(6) . . ?
O8 V2 O6 108.51(5) . . ?
O8 V2 O5 109.03(6) . . ?
O6 V2 K1 54.93(4) . 1_635 ?
O6 V2 K1 134.16(4) . 1_645 ?
O6 V2 K1 124.95(4) . 3_666 ?
O6 V2 K3 59.62(4) . 3_746 ?
O6 V2 K3 150.85(4) . 3_756 ?
O6 V2 K3 68.11(4) . 1_455 ?
O6 V2 K2 70.88(4) . 1_545 ?
O5 V2 K1 49.27(4) . 1_645 ?
O5 V2 K1 133.97(4) . 1_635 ?
O5 V2 K1 125.35(4) . 3_666 ?
O5 V2 K3 73.67(4) . 1_455 ?
O5 V2 K3 56.74(3) . 3_756 ?
O5 V2 K3 155.11(4) . 3_746 ?
O5 V2 K2 67.63(4) . 1_545 ?
O5 V2 O6 109.69(5) . . ?
V2 K1 V2 95.671(8) 3_666 1_475 ?
V2 K1 K3 76.153(8) 3_666 3_666 ?
K3 K1 V2 56.590(6) 3_666 1_475 ?
O1 K1 V2 88.22(2) 2 1_475 ?
O1 K1 V2 175.99(2) 2 3_666 ?
O1 K1 K3 105.35(2) 2 3_666 ?
O1 K1 O7 148.03(3) 2 3_666 ?
O1 K1 O4 90.07(3) 2 1_565 ?
O1 K1 O2 83.70(3) 2 . ?
O1 K1 O8 152.22(3) 2 3_666 ?
O1 K1 O8 104.72(3) 2 1_475 ?
O1 K1 O8 101.06(3) 2 1_465 ?
O1 K1 O6 66.59(3) 2 1_475 ?
O1 K1 O5 67.07(3) 2 1_465 ?
O7 K1 V2 113.57(2) 3_666 1_475 ?
O7 K1 V2 30.075(19) 3_666 3_666 ?
O7 K1 K3 106.20(2) 3_666 3_666 ?
O7 K1 O4 66.15(3) 3_666 1_565 ?
O7 K1 O2 67.64(3) 3_666 . ?
O7 K1 O8 59.34(3) 3_666 3_666 ?
O7 K1 O8 83.98(3) 3_666 1_465 ?
O7 K1 O8 89.18(3) 3_666 1_475 ?
O7 K1 O6 140.54(3) 3_666 1_475 ?
O7 K1 O5 133.38(3) 3_666 1_465 ?
O4 K1 V2 90.582(19) 1_565 3_666 ?
O4 K1 V2 94.533(19) 1_565 1_475 ?
O4 K1 K3 145.80(2) 1_565 3_666 ?
O4 K1 O8 135.62(3) 1_565 1_465 ?
O4 K1 O8 73.34(3) 1_565 1_475 ?
O4 K1 O6 111.20(3) 1_565 1_475 ?
O2 K1 V2 159.17(2) . 1_475 ?
O2 K1 V2 92.94(2) . 3_666 ?
O2 K1 K3 144.20(2) . 3_666 ?
O2 K1 O4 66.39(3) . 1_565 ?
O2 K1 O8 117.31(3) . 3_666 ?
O2 K1 O8 138.90(3) . 1_475 ?
O2 K1 O8 72.29(3) . 1_465 ?
O2 K1 O6 150.29(3) . 1_475 ?
O2 K1 O5 106.65(3) . 1_465 ?
O8 K1 V2 75.77(2) 1_465 3_666 ?
O8 K1 V2 77.29(2) 3_666 1_475 ?
O8 K1 V2 29.26(2) 3_666 3_666 ?
O8 K1 V2 79.24(2) 1_475 3_666 ?
O8 K1 V2 27.13(2) 1_475 1_475 ?
O8 K1 V2 128.27(2) 1_465 1_475 ?
O8 K1 K3 46.93(2) 3_666 3_666 ?
O8 K1 K3 71.98(2) 1_465 3_666 ?
O8 K1 K3 73.27(2) 1_475 3_666 ?
O8 K1 O4 114.34(3) 3_666 1_565 ?
O8 K1 O8 71.33(4) 3_666 1_465 ?
O8 K1 O8 141.00(4) 1_475 1_465 ?
O8 K1 O8 72.19(4) 3_666 1_475 ?
O8 K1 O6 91.17(3) 3_666 1_475 ?
O8 K1 O6 54.91(3) 1_475 1_475 ?
O8 K1 O5 88.51(3) 3_666 1_465 ?
O6 K1 V2 28.183(18) 1_475 1_475 ?
O6 K1 V2 116.77(2) 1_475 3_666 ?
O6 K1 K3 52.30(2) 1_475 3_666 ?
O6 K1 O8 112.66(3) 1_475 1_465 ?
O5 K1 V2 112.04(2) 1_465 3_666 ?
O5 K1 V2 87.61(2) 1_465 1_475 ?
O5 K1 K3 50.46(2) 1_465 3_666 ?
O5 K1 O4 156.98(3) 1_465 1_565 ?
O5 K1 O8 52.26(3) 1_465 1_465 ?
O5 K1 O8 113.73(3) 1_465 1_475 ?
O5 K1 O6 63.22(3) 1_465 1_475 ?
V2 K3 V2 97.117(8) 1_655 3_756 ?
O7 K3 V2 30.336(18) 3_756 3_756 ?
O7 K3 V2 86.96(2) 3_756 1_655 ?
O7 K3 V2 88.67(2) 3_746 1_655 ?
O7 K3 V2 150.37(2) 3_746 3_756 ?
O7 K3 V2 30.840(17) 1_655 1_655 ?
O7 K3 V2 81.907(18) 1_655 3_756 ?
O7 K3 O7 88.82(3) 3_746 1_655 ?
O7 K3 O7 87.17(3) 3_756 1_655 ?
O7 K3 O7 175.60(4) 3_756 3_746 ?
O7 K3 O2 120.85(3) 3_746 1_645 ?
O7 K3 O2 60.57(2) 3_756 1_645 ?
O7 K3 O6 113.27(3) 3_756 1_655 ?
O7 K3 O6 62.72(3) 3_746 1_655 ?
O7 K3 O5 51.97(2) 1_655 1_655 ?
O7 K3 O5 115.32(3) 3_746 1_655 ?
O7 K3 O5 60.61(3) 3_756 1_655 ?
O4 K3 V2 96.32(2) 1_645 1_655 ?
O4 K3 V2 142.27(2) 1_645 3_756 ?
O4 K3 O7 123.65(3) 1_645 1_655 ?
O4 K3 O7 116.19(3) 1_645 3_756 ?
O4 K3 O7 64.82(3) 1_645 3_746 ?
O4 K3 O2 56.12(2) 1_645 1_645 ?
O4 K3 O6 121.34(3) 1_645 3_746 ?
O4 K3 O6 70.13(3) 1_645 1_655 ?
O4 K3 O5 172.13(3) 1_645 3_756 ?
O4 K3 O5 94.08(3) 1_645 1_655 ?
O2 K3 V2 100.118(18) 1_645 1_655 ?
O2 K3 V2 86.823(17) 1_645 3_756 ?
O2 K3 O7 125.68(2) 1_645 1_655 ?
O2 K3 O5 73.80(2) 1_645 1_655 ?
O8 K3 V2 84.63(3) . 3_756 ?
O8 K3 V2 175.96(3) . 1_655 ?
O8 K3 O7 153.19(3) . 1_655 ?
O8 K3 O7 91.58(3) . 3_746 ?
O8 K3 O7 92.81(3) . 3_756 ?
O8 K3 O4 80.16(3) . 1_645 ?
O8 K3 O2 76.31(3) . 1_645 ?
O8 K3 O6 146.74(3) . 1_655 ?
O8 K3 O6 96.10(3) . 3_746 ?
O8 K3 O5 94.57(3) . 3_756 ?
O8 K3 O5 147.17(3) . 1_655 ?
O6 K3 V2 128.236(19) 1_655 3_756 ?
O6 K3 V2 31.167(17) 1_655 1_655 ?
O6 K3 V2 87.41(2) 3_746 1_655 ?
O6 K3 V2 94.36(2) 3_746 3_756 ?
O6 K3 O7 122.47(3) 3_746 3_756 ?
O6 K3 O7 62.12(3) 3_746 1_655 ?
O6 K3 O7 53.54(2) 1_655 1_655 ?
O6 K3 O7 56.75(3) 3_746 3_746 ?
O6 K3 O2 98.17(3) 1_655 1_645 ?
O6 K3 O2 172.19(3) 3_746 1_645 ?
O6 K3 O6 87.17(3) 3_746 1_655 ?
O6 K3 O5 114.01(3) 3_746 1_655 ?
O6 K3 O5 52.66(3) 1_655 1_655 ?
O5 K3 V2 30.538(16) 1_655 1_655 ?
O5 K3 V2 88.73(2) 3_756 1_655 ?
O5 K3 V2 80.490(19) 1_655 3_756 ?
O5 K3 V2 30.398(18) 3_756 3_756 ?
O5 K3 O7 62.91(3) 3_756 1_655 ?
O5 K3 O7 57.90(3) 3_756 3_756 ?
O5 K3 O7 121.51(3) 3_756 3_746 ?
O5 K3 O2 117.09(3) 3_756 1_645 ?
O5 K3 O6 64.77(3) 3_756 3_746 ?
O5 K3 O6 116.39(3) 3_756 1_655 ?
O5 K3 O5 87.20(3) 3_756 1_655 ?
V1 K2 V2 108.436(9) 1_655 1_565 ?
O1 K2 V1 99.78(2) 2_645 1_655 ?
O1 K2 V1 30.174(16) 1_655 1_655 ?
O1 K2 V1 100.10(2) 2_655 1_655 ?
O1 K2 V2 86.935(19) 2_645 1_565 ?
O1 K2 V2 138.359(19) 1_655 1_565 ?
O1 K2 V2 91.22(2) 2_655 1_565 ?
O1 K2 O1 95.28(3) 2_645 1_655 ?
O1 K2 O1 159.57(4) 2_655 2_645 ?
O1 K2 O1 99.54(3) 2_655 1_655 ?
O1 K2 O4 114.44(2) 2_645 2_655 ?
O1 K2 O4 55.67(2) 2_655 2_655 ?
O1 K2 O2 116.73(3) 2_655 2_645 ?
O1 K2 O2 74.31(3) 2_655 1_655 ?
O1 K2 O2 126.10(3) 2_645 1_655 ?
O1 K2 O8 97.83(3) 2_655 1_565 ?
O1 K2 O8 109.35(3) 1_655 1_565 ?
O1 K2 O8 90.38(3) 2_645 1_565 ?
O1 K2 O6 142.42(3) 1_655 1_565 ?
O1 K2 O6 113.05(3) 2_655 1_565 ?
O1 K2 O6 59.22(3) 2_645 1_565 ?
O1 K2 O5 62.20(3) 2_655 1_565 ?
O1 K2 O5 111.01(3) 2_645 1_565 ?
O3 K2 V1 167.46(2) . 1_655 ?
O3 K2 V2 82.32(2) . 1_565 ?
O3 K2 O1 139.29(3) . 1_655 ?
O3 K2 O1 72.65(3) . 2_655 ?
O3 K2 O1 86.95(3) . 2_645 ?
O3 K2 O4 63.58(3) . 2_655 ?
O3 K2 O2 146.49(3) . 1_655 ?
O3 K2 O2 75.78(3) . 2_645 ?
O3 K2 O8 111.28(3) . 1_565 ?
O3 K2 O6 71.42(3) . 1_565 ?
O3 K2 O5 66.73(3) . 1_565 ?
O4 K2 V1 103.907(19) 2_655 1_655 ?
O4 K2 V2 137.237(19) 2_655 1_565 ?
O4 K2 O1 78.86(2) 2_655 1_655 ?
O4 K2 O2 101.42(3) 2_655 1_655 ?
O4 K2 O8 153.49(3) 2_655 1_565 ?
O4 K2 O6 134.95(3) 2_655 1_565 ?
O4 K2 O5 108.13(2) 2_655 1_565 ?
O2 K2 V1 30.355(16) 1_655 1_655 ?
O2 K2 V1 99.337(19) 2_645 1_655 ?
O2 K2 V2 93.041(18) 1_655 1_565 ?
O2 K2 V2 136.296(19) 2_645 1_565 ?
O2 K2 O1 54.95(2) 2_645 2_645 ?
O2 K2 O1 72.65(2) 2_645 1_655 ?
O2 K2 O1 52.75(2) 1_655 1_655 ?
O2 K2 O4 61.31(2) 2_645 2_655 ?
O2 K2 O2 125.325(17) 2_645 1_655 ?
O2 K2 O8 68.01(3) 1_655 1_565 ?
O2 K2 O8 144.87(3) 2_645 1_565 ?
O2 K2 O6 106.34(2) 2_645 1_565 ?
O2 K2 O6 117.89(3) 1_655 1_565 ?
O2 K2 O5 141.00(3) 2_645 1_565 ?
O8 K2 V1 79.45(2) 1_565 1_655 ?
O8 K2 V2 29.019(18) 1_565 1_565 ?
O6 K2 V1 121.11(2) 1_565 1_655 ?
O6 K2 V2 30.060(17) 1_565 1_565 ?
O6 K2 O8 49.94(3) 1_565 1_565 ?
O5 K2 V1 119.55(2) 1_565 1_655 ?
O5 K2 V2 30.334(17) 1_565 1_565 ?
O5 K2 O1 145.44(3) 1_565 1_655 ?
O5 K2 O2 92.94(3) 1_565 1_655 ?
O5 K2 O8 50.87(3) 1_565 1_565 ?
O5 K2 O6 52.17(3) 1_565 1_565 ?
La1 O1 K1 94.84(3) 2_655 2_545 ?
La1 O1 K2 98.72(3) 2_655 2_655 ?
La1 O1 K2 176.33(4) 2_655 1_455 ?
La1 O1 K2 96.95(3) 2_655 2_645 ?
V1 O1 La1 96.32(4) . 2_655 ?
V1 O1 K1 167.81(5) . 2_545 ?
V1 O1 K2 91.58(4) . 2_655 ?
V1 O1 K2 80.04(4) . 1_455 ?
V1 O1 K2 99.64(4) . 2_645 ?
K1 O1 K2 83.83(3) 2_545 2_645 ?
K1 O1 K2 88.74(3) 2_545 1_455 ?
K1 O1 K2 81.87(2) 2_545 2_655 ?
K2 O1 K2 80.97(2) 2_655 1_455 ?
K2 O1 K2 159.57(4) 2_645 2_655 ?
K2 O1 K2 84.21(3) 2_645 1_455 ?
La1 O7 K1 96.19(3) 3_656 3_666 ?
La1 O7 K3 91.61(3) 3_656 3_756 ?
La1 O7 K3 90.29(3) 3_656 3_746 ?
La1 O7 K3 88.66(3) 3_656 1_455 ?
V2 O7 La1 167.48(6) . 3_656 ?
V2 O7 K1 96.28(4) . 3_666 ?
V2 O7 K3 78.82(4) . 1_455 ?
V2 O7 K3 89.63(4) . 3_746 ?
V2 O7 K3 89.38(4) . 3_756 ?
K1 O7 K3 85.00(3) 3_666 3_746 ?
K1 O7 K3 173.83(4) 3_666 1_455 ?
K1 O7 K3 90.85(3) 3_666 3_756 ?
K3 O7 K3 92.83(3) 3_756 1_455 ?
K3 O7 K3 175.60(4) 3_756 3_746 ?
K3 O7 K3 91.18(3) 3_746 1_455 ?
La1 O3 La1 131.74(4) 2_655 1_565 ?
La1 O3 K2 97.18(3) 2_655 . ?
V1 O3 La1 95.76(4) . 2_655 ?
V1 O3 La1 90.36(4) . 1_565 ?
V1 O3 K2 156.37(6) . . ?
K2 O3 La1 95.62(3) . 1_565 ?
La1 O4 K1 92.72(3) . 1_545 ?
La1 O4 K3 94.28(3) . 1_465 ?
La1 O4 K2 88.92(3) . 2_645 ?
V1 O4 La1 121.37(4) . . ?
V1 O4 K1 145.78(5) . 1_545 ?
V1 O4 K3 95.28(4) . 1_465 ?
V1 O4 K2 91.24(4) . 2_645 ?
K1 O4 K2 86.11(3) 1_545 2_645 ?
K3 O4 K1 84.13(2) 1_465 1_545 ?
K3 O4 K2 169.86(3) 1_465 2_645 ?
La1 O2 K1 96.14(3) 1_565 . ?
La1 O2 K3 87.55(3) 1_565 1_465 ?
La1 O2 K2 91.33(3) 1_565 2_655 ?
La1 O2 K2 172.40(4) 1_565 1_455 ?
V1 O2 La1 105.00(4) . 1_565 ?
V1 O2 K1 157.26(5) . . ?
V1 O2 K3 85.51(4) . 1_465 ?
V1 O2 K2 95.55(4) . 2_655 ?
V1 O2 K2 80.99(3) . 1_455 ?
K1 O2 K3 87.12(2) . 1_465 ?
K1 O2 K2 92.21(3) . 2_655 ?
K1 O2 K2 78.73(2) . 1_455 ?
K3 O2 K2 97.70(3) 1_465 1_455 ?
K2 O2 K3 178.63(3) 2_655 1_465 ?
K2 O2 K2 83.34(2) 2_655 1_455 ?
V2 O8 K1 92.64(4) . 1_645 ?
V2 O8 K1 93.99(5) . 3_666 ?
V2 O8 K1 98.18(5) . 1_635 ?
V2 O8 K3 174.21(7) . . ?
V2 O8 K2 79.01(4) . 1_545 ?
K1 O8 K1 108.67(4) 3_666 1_645 ?
K1 O8 K1 140.99(4) 1_635 1_645 ?
K1 O8 K1 107.81(4) 3_666 1_635 ?
K1 O8 K2 172.73(4) 3_666 1_545 ?
K1 O8 K2 75.46(3) 1_635 1_545 ?
K3 O8 K1 86.52(3) . 1_635 ?
K3 O8 K1 85.74(3) . 1_645 ?
K3 O8 K1 81.30(3) . 3_666 ?
K3 O8 K2 105.56(4) . 1_545 ?
K2 O8 K1 70.02(3) 1_545 1_645 ?
La1 O6 K1 93.43(3) 1_545 1_635 ?
La1 O6 K3 90.02(3) 1_545 1_455 ?
La1 O6 K3 96.25(3) 1_545 3_746 ?
La1 O6 K2 99.97(3) 1_545 1_545 ?
V2 O6 La1 169.03(6) . 1_545 ?
V2 O6 K1 96.89(4) . 1_635 ?
V2 O6 K3 80.73(4) . 1_455 ?
V2 O6 K3 90.13(4) . 3_746 ?
V2 O6 K2 79.06(4) . 1_545 ?
K1 O6 K3 167.13(4) 1_635 1_455 ?
K1 O6 K2 75.78(3) 1_635 1_545 ?
K3 O6 K1 74.48(3) 3_746 1_635 ?
K3 O6 K3 92.83(3) 3_746 1_455 ?
K3 O6 K2 146.79(4) 3_746 1_545 ?
K3 O6 K2 115.82(3) 1_455 1_545 ?
La1 O5 K1 94.52(3) . 1_645 ?
La1 O5 K3 87.03(3) . 1_455 ?
La1 O5 K3 98.91(3) . 3_756 ?
La1 O5 K2 95.38(3) . 1_545 ?
V2 O5 La1 159.64(6) . . ?
V2 O5 K1 104.37(5) . 1_645 ?
V2 O5 K3 75.79(4) . 1_455 ?
V2 O5 K3 92.86(4) . 3_756 ?
V2 O5 K2 82.04(4) . 1_545 ?
K1 O5 K3 169.55(4) 1_645 1_455 ?
K1 O5 K2 76.23(3) 1_645 1_545 ?
K3 O5 K1 76.76(3) 3_756 1_645 ?
K3 O5 K3 92.80(3) 3_756 1_455 ?
K3 O5 K2 150.27(4) 3_756 1_545 ?
K2 O5 K3 113.95(3) 1_545 1_455 ?

loop_
_geom_bond_atom_site_label_1
_geom_bond_atom_site_label_2
_geom_bond_distance
_geom_bond_site_symmetry_2
_geom_bond_publ_flag
La1 O1 2.6154(10) 2_645 ?
La1 O7 2.5261(9) 3_656 ?
La1 O3 2.6337(9) 2_645 ?
La1 O3 2.9291(11) 1_545 ?
La1 O4 2.4814(9) . ?
La1 O2 2.5256(9) 1_545 ?
La1 O6 2.3914(9) 1_565 ?
La1 O5 2.3966(9) . ?
V1 K3 3.4512(3) 1_465 ?
V1 K2 3.6065(4) 2_645 ?
V1 K2 3.3455(3) 1_455 ?
V1 K2 3.5892(4) 2_655 ?
V1 O1 1.7073(9) . ?
V1 O3 1.7038(9) . ?
V1 O4 1.7170(9) . ?
V1 O2 1.7118(9) . ?
V2 K1 3.6233(3) 1_635 ?
V2 K1 3.4070(3) 3_666 ?
V2 K1 3.7583(3) 1_645 ?
V2 K3 3.4209(3) 3_746 ?
V2 K3 3.4006(3) 3_756 ?
V2 K3 3.2870(3) 1_455 ?
V2 K2 3.3784(4) 1_545 ?
V2 O7 1.7177(9) . ?
V2 O8 1.6694(10) . ?
V2 O6 1.7236(9) . ?
V2 O5 1.7229(9) . ?
K1 K3 3.5935(4) 3_666 ?
K1 O1 2.7297(9) 2 ?
K1 O7 2.7604(11) 3_666 ?
K1 O4 2.9419(9) 1_565 ?
K1 O2 2.7628(9) . ?
K1 O8 2.8560(13) 3_666 ?
K1 O8 2.9869(12) 1_475 ?
K1 O8 3.2912(12) 1_465 ?
K1 O6 2.9870(11) 1_475 ?
K1 O5 2.9398(12) 1_465 ?
K3 O7 3.1550(10) 1_655 ?
K3 O7 2.9695(9) 3_746 ?
K3 O7 2.9536(9) 3_756 ?
K3 O4 2.8400(10) 1_645 ?
K3 O2 3.1338(10) 1_645 ?
K3 O8 2.6556(11) . ?
K3 O6 2.9511(11) 3_746 ?
K3 O6 3.0903(11) 1_655 ?
K3 O5 2.8471(10) 3_756 ?
K3 O5 3.2539(12) 1_655 ?
K2 O1 2.9038(9) 2_655 ?
K2 O1 3.1875(11) 1_655 ?
K2 O1 3.1102(9) 2_645 ?
K2 O3 2.6479(9) . ?
K2 O4 3.1347(10) 2_655 ?
K2 O2 2.9934(10) 2_645 ?
K2 O2 3.1551(9) 1_655 ?
K2 O8 3.2725(13) 1_565 ?
K2 O6 3.2512(11) 1_565 ?
K2 O5 3.1546(11) 1_565 ?

loop_
_geom_torsion_atom_site_label_1
_geom_torsion_atom_site_label_2
_geom_torsion_atom_site_label_3
_geom_torsion_atom_site_label_4
_geom_torsion
_geom_torsion_site_symmetry_1
_geom_torsion_site_symmetry_2
_geom_torsion_site_symmetry_3
_geom_torsion_site_symmetry_4
_geom_torsion_publ_flag
La1 V1 O1 La1 73.20(4) 1_565 . . 2_655 ?
La1 V1 O1 La1 -74.67(3) . . . 2_655 ?
La1 V1 O1 K1 -156.2(3) 2_655 . . 2_545 ?
La1 V1 O1 K1 -82.9(2) 1_565 . . 2_545 ?
La1 V1 O1 K1 129.2(2) . . . 2_545 ?
La1 V1 O1 K2 -179.51(3) 2_655 . . 1_455 ?
La1 V1 O1 K2 -173.630(9) . . . 2_655 ?
La1 V1 O1 K2 -25.75(4) 1_565 . . 2_655 ?
La1 V1 O1 K2 105.820(18) . . . 1_455 ?
La1 V1 O1 K2 23.51(4) . . . 2_645 ?
La1 V1 O1 K2 -106.30(2) 1_565 . . 1_455 ?
La1 V1 O1 K2 98.18(4) 2_655 . . 2_645 ?
La1 V1 O1 K2 171.388(10) 1_565 . . 2_645 ?
La1 V1 O1 K2 -98.96(3) 2_655 . . 2_655 ?
La1 V1 O3 La1 -132.05(4) 1_565 . . 2_655 ?
La1 V1 O3 La1 -125.32(2) . . . 1_565 ?
La1 V1 O3 La1 132.05(4) 2_655 . . 1_565 ?
La1 V1 O3 La1 102.63(3) . . . 2_655 ?
La1 V1 O3 K2 -20.31(13) . . . . ?
La1 V1 O3 K2 105.01(14) 1_565 . . . ?
La1 V1 O3 K2 -122.94(16) 2_655 . . . ?
La1 V1 O4 La1 44.75(6) 2_655 . . . ?
La1 V1 O4 La1 -83.13(5) 1_565 . . . ?
La1 V1 O4 K1 -129.65(7) 2_655 . . 1_545 ?
La1 V1 O4 K1 102.48(8) 1_565 . . 1_545 ?
La1 V1 O4 K1 -174.40(12) . . . 1_545 ?
La1 V1 O4 K3 98.29(5) . . . 1_465 ?
La1 V1 O4 K3 143.032(15) 2_655 . . 1_465 ?
La1 V1 O4 K3 15.16(4) 1_565 . . 1_465 ?
La1 V1 O4 K2 -172.618(10) 1_565 . . 2_645 ?
La1 V1 O4 K2 -89.49(5) . . . 2_645 ?
La1 V1 O4 K2 -44.75(3) 2_655 . . 2_645 ?
La1 V1 O2 La1 -60.27(5) 2_655 . . 1_565 ?
La1 V1 O2 La1 83.54(4) . . . 1_565 ?
La1 V1 O2 K1 141.99(11) 2_655 . . . ?
La1 V1 O2 K1 -74.19(14) . . . . ?
La1 V1 O2 K1 -157.73(16) 1_565 . . . ?
La1 V1 O2 K3 -146.527(18) 2_655 . . 1_465 ?
La1 V1 O2 K3 -2.71(4) . . . 1_465 ?
La1 V1 O2 K3 -86.25(3) 1_565 . . 1_465 ?
La1 V1 O2 K2 32.60(4) 2_655 . . 2_655 ?
La1 V1 O2 K2 -101.25(3) . . . 1_455 ?
La1 V1 O2 K2 175.21(4) 1_565 . . 1_455 ?
La1 V1 O2 K2 176.424(12) . . . 2_655 ?
La1 V1 O2 K2 114.93(2) 2_655 . . 1_455 ?
La1 V1 O2 K2 92.88(4) 1_565 . . 2_655 ?
K1 V2 O7 La1 118.6(2) 1_645 . . 3_656 ?
K1 V2 O7 La1 -114.9(2) 1_635 . . 3_656 ?
K1 V2 O7 La1 -174.6(3) 3_666 . . 3_656 ?
K1 V2 O7 K1 -66.82(3) 1_645 . . 3_666 ?
K1 V2 O7 K1 59.70(4) 1_635 . . 3_666 ?
K1 V2 O7 K3 23.97(4) 1_645 . . 3_756 ?
K1 V2 O7 K3 150.480(13) 1_635 . . 3_756 ?
K1 V2 O7 K3 -176.21(3) 3_666 . . 1_455 ?
K1 V2 O7 K3 -84.93(3) 3_666 . . 3_746 ?
K1 V2 O7 K3 -151.747(12) 1_645 . . 3_746 ?
K1 V2 O7 K3 90.78(3) 3_666 . . 3_756 ?
K1 V2 O7 K3 -25.24(4) 1_635 . . 3_746 ?
K1 V2 O7 K3 116.976(18) 1_645 . . 1_455 ?
K1 V2 O7 K3 -116.512(18) 1_635 . . 1_455 ?
K1 V2 O8 K1 108.93(4) 1_645 . . 3_666 ?
K1 V2 O8 K1 -108.65(5) 1_635 . . 3_666 ?
K1 V2 O8 K1 -108.93(4) 3_666 . . 1_645 ?
K1 V2 O8 K1 108.65(5) 3_666 . . 1_635 ?
K1 V2 O8 K1 -142.42(5) 1_645 . . 1_635 ?
K1 V2 O8 K1 142.42(5) 1_635 . . 1_645 ?
K1 V2 O8 K2 -69.06(2) 1_645 . . 1_545 ?
K1 V2 O8 K2 73.37(3) 1_635 . . 1_545 ?
K1 V2 O8 K2 -177.99(4) 3_666 . . 1_545 ?
K1 V2 O6 La1 -159.9(3) 1_635 . . 1_545 ?
K1 V2 O6 La1 149.7(3) 3_666 . . 1_545 ?
K1 V2 O6 La1 -81.2(3) 1_645 . . 1_545 ?
K1 V2 O6 K1 78.74(5) 1_645 . . 1_635 ?
K1 V2 O6 K1 -50.36(5) 3_666 . . 1_635 ?
K1 V2 O6 K3 167.22(4) 1_635 . . 1_455 ?
K1 V2 O6 K3 116.86(3) 3_666 . . 1_455 ?
K1 V2 O6 K3 153.12(2) 1_645 . . 3_746 ?
K1 V2 O6 K3 -114.04(3) 1_645 . . 1_455 ?
K1 V2 O6 K3 74.38(3) 1_635 . . 3_746 ?
K1 V2 O6 K3 24.02(5) 3_666 . . 3_746 ?
K1 V2 O6 K2 -124.38(2) 3_666 . . 1_545 ?
K1 V2 O6 K2 -74.02(3) 1_635 . . 1_545 ?
K1 V2 O6 K2 4.72(5) 1_645 . . 1_545 ?
K1 V2 O5 La1 85.35(18) 1_635 . . . ?
K1 V2 O5 La1 157.5(2) 1_645 . . . ?
K1 V2 O5 La1 -153.57(14) 3_666 . . . ?
K1 V2 O5 K1 -72.13(5) 1_635 . . 1_645 ?
K1 V2 O5 K1 48.95(5) 3_666 . . 1_645 ?
K1 V2 O5 K3 -77.06(3) 1_645 . . 3_756 ?
K1 V2 O5 K3 -169.22(4) 1_645 . . 1_455 ?
K1 V2 O5 K3 -120.27(3) 3_666 . . 1_455 ?
K1 V2 O5 K3 118.65(4) 1_635 . . 1_455 ?
K1 V2 O5 K3 -149.18(2) 1_635 . . 3_756 ?
K1 V2 O5 K3 -28.11(5) 3_666 . . 3_756 ?
K1 V2 O5 K2 122.46(2) 3_666 . . 1_545 ?
K1 V2 O5 K2 1.38(5) 1_635 . . 1_545 ?
K1 V2 O5 K2 73.51(3) 1_645 . . 1_545 ?
K3 V1 O1 La1 -161.78(6) 1_465 . . 2_655 ?
K3 V1 O1 K1 42.1(3) 1_465 . . 2_545 ?
K3 V1 O1 K2 18.72(8) 1_465 . . 1_455 ?
K3 V1 O1 K2 99.27(7) 1_465 . . 2_655 ?
K3 V1 O1 K2 -63.59(9) 1_465 . . 2_645 ?
K3 V1 O3 La1 166.65(2) 1_465 . . 2_655 ?
K3 V1 O3 La1 -61.30(2) 1_465 . . 1_565 ?
K3 V1 O3 K2 43.71(14) 1_465 . . . ?
K3 V1 O4 La1 -98.29(5) 1_465 . . . ?
K3 V1 O4 K1 87.32(8) 1_465 . . 1_545 ?
K3 V1 O4 K2 172.22(4) 1_465 . . 2_645 ?
K3 V1 O2 La1 86.25(3) 1_465 . . 1_565 ?
K3 V1 O2 K1 -71.48(12) 1_465 . . . ?
K3 V1 O2 K2 179.13(3) 1_465 . . 2_655 ?
K3 V1 O2 K2 -98.54(2) 1_465 . . 1_455 ?
K3 V2 O7 La1 1.6(2) 1_455 . . 3_656 ?
K3 V2 O7 La1 94.6(2) 3_756 . . 3_656 ?
K3 V2 O7 La1 -89.7(2) 3_746 . . 3_656 ?
K3 V2 O7 K1 176.21(3) 1_455 . . 3_666 ?
K3 V2 O7 K1 84.93(3) 3_746 . . 3_666 ?
K3 V2 O7 K1 -90.78(3) 3_756 . . 3_666 ?
K3 V2 O7 K3 -91.28(2) 3_746 . . 1_455 ?
K3 V2 O7 K3 91.28(2) 1_455 . . 3_746 ?
K3 V2 O7 K3 93.01(2) 3_756 . . 1_455 ?
K3 V2 O7 K3 -175.72(4) 3_756 . . 3_746 ?
K3 V2 O7 K3 175.72(4) 3_746 . . 3_756 ?
K3 V2 O7 K3 -93.01(2) 1_455 . . 3_756 ?
K3 V2 O8 K1 62.11(3) 3_756 . . 3_666 ?
K3 V2 O8 K1 -169.25(2) 3_746 . . 1_645 ?
K3 V2 O8 K1 170.75(2) 3_756 . . 1_635 ?
K3 V2 O8 K1 -60.31(3) 3_746 . . 3_666 ?
K3 V2 O8 K1 48.33(3) 3_746 . . 1_635 ?
K3 V2 O8 K1 -46.82(3) 3_756 . . 1_645 ?
K3 V2 O8 K2 -115.881(14) 3_756 . . 1_545 ?
K3 V2 O8 K2 121.697(14) 3_746 . . 1_545 ?
K3 V2 O6 La1 26.9(4) 3_756 . . 1_545 ?
K3 V2 O6 La1 32.8(3) 1_455 . . 1_545 ?
K3 V2 O6 La1 125.7(3) 3_746 . . 1_545 ?
K3 V2 O6 K1 -173.13(4) 3_756 . . 1_635 ?
K3 V2 O6 K1 -74.38(3) 3_746 . . 1_635 ?
K3 V2 O6 K1 -167.22(4) 1_455 . . 1_635 ?
K3 V2 O6 K3 -92.84(3) 1_455 . . 3_746 ?
K3 V2 O6 K3 92.84(3) 3_746 . . 1_455 ?
K3 V2 O6 K3 -98.75(7) 3_756 . . 3_746 ?
K3 V2 O6 K3 -5.91(8) 3_756 . . 1_455 ?
K3 V2 O6 K2 118.75(2) 1_455 . . 1_545 ?
K3 V2 O6 K2 112.85(6) 3_756 . . 1_545 ?
K3 V2 O6 K2 -148.40(3) 3_746 . . 1_545 ?
K3 V2 O5 La1 -125.47(19) 3_756 . . . ?
K3 V2 O5 La1 -34.1(2) 3_746 . . . ?
K3 V2 O5 La1 -33.30(16) 1_455 . . . ?
K3 V2 O5 K1 169.22(4) 1_455 . . 1_645 ?
K3 V2 O5 K1 168.40(5) 3_746 . . 1_645 ?
K3 V2 O5 K1 77.06(3) 3_756 . . 1_645 ?
K3 V2 O5 K3 91.34(8) 3_746 . . 3_756 ?
K3 V2 O5 K3 -0.82(8) 3_746 . . 1_455 ?
K3 V2 O5 K3 92.16(3) 1_455 . . 3_756 ?
K3 V2 O5 K3 -92.16(3) 3_756 . . 1_455 ?
K3 V2 O5 K2 -118.10(7) 3_746 . . 1_545 ?
K3 V2 O5 K2 -117.27(2) 1_455 . . 1_545 ?
K3 V2 O5 K2 150.56(4) 3_756 . . 1_545 ?
K2 V1 O1 La1 -98.18(4) 2_645 . . 2_655 ?
K2 V1 O1 La1 179.51(3) 1_455 . . 2_655 ?
K2 V1 O1 La1 98.96(3) 2_655 . . 2_655 ?
K2 V1 O1 K1 -57.2(2) 2_655 . . 2_545 ?
K2 V1 O1 K1 105.7(2) 2_645 . . 2_545 ?
K2 V1 O1 K1 23.4(2) 1_455 . . 2_545 ?
K2 V1 O1 K2 -162.86(5) 2_655 . . 2_645 ?
K2 V1 O1 K2 80.55(2) 1_455 . . 2_655 ?
K2 V1 O1 K2 -80.55(2) 2_655 . . 1_455 ?
K2 V1 O1 K2 82.31(3) 2_645 . . 1_455 ?
K2 V1 O1 K2 162.86(5) 2_645 . . 2_655 ?
K2 V1 O1 K2 -82.31(3) 1_455 . . 2_645 ?
K2 V1 O3 La1 -70.51(18) 1_455 . . 2_655 ?
K2 V1 O3 La1 -70.81(3) 2_655 . . 2_655 ?
K2 V1 O3 La1 44.90(4) 2_645 . . 2_655 ?
K2 V1 O3 La1 61.54(18) 1_455 . . 1_565 ?
K2 V1 O3 La1 61.24(2) 2_655 . . 1_565 ?
K2 V1 O3 La1 176.947(9) 2_645 . . 1_565 ?
K2 V1 O3 K2 166.25(13) 2_655 . . . ?
K2 V1 O3 K2 -78.04(14) 2_645 . . . ?
K2 V1 O3 K2 166.55(7) 1_455 . . . ?
K2 V1 O4 La1 89.49(5) 2_645 . . . ?
K2 V1 O4 La1 169.32(2) 2_655 . . . ?
K2 V1 O4 La1 165.35(5) 1_455 . . . ?
K2 V1 O4 K1 -9.05(7) 1_455 . . 1_545 ?
K2 V1 O4 K1 -5.08(13) 2_655 . . 1_545 ?
K2 V1 O4 K1 -84.90(8) 2_645 . . 1_545 ?
K2 V1 O4 K3 -172.22(4) 2_645 . . 1_465 ?
K2 V1 O4 K3 -92.39(6) 2_655 . . 1_465 ?
K2 V1 O4 K3 -96.36(2) 1_455 . . 1_465 ?
K2 V1 O4 K2 79.83(6) 2_655 . . 2_645 ?
K2 V1 O4 K2 75.858(19) 1_455 . . 2_645 ?
K2 V1 O2 La1 -175.21(4) 1_455 . . 1_565 ?
K2 V1 O2 La1 -174.388(15) 2_645 . . 1_565 ?
K2 V1 O2 La1 -92.88(4) 2_655 . . 1_565 ?
K2 V1 O2 K1 109.39(14) 2_655 . . . ?
K2 V1 O2 K1 27.06(12) 1_455 . . . ?
K2 V1 O2 K1 27.88(16) 2_645 . . . ?
K2 V1 O2 K3 99.36(4) 2_645 . . 1_465 ?
K2 V1 O2 K3 98.54(2) 1_455 . . 1_465 ?
K2 V1 O2 K3 -179.13(3) 2_655 . . 1_465 ?
K2 V1 O2 K2 -82.33(2) 1_455 . . 2_655 ?
K2 V1 O2 K2 0.82(5) 2_645 . . 1_455 ?
K2 V1 O2 K2 -81.51(5) 2_645 . . 2_655 ?
K2 V1 O2 K2 82.33(2) 2_655 . . 1_455 ?
K2 V2 O8 K1 69.06(2) 1_545 . . 1_645 ?
K2 V2 O8 K1 177.99(4) 1_545 . . 3_666 ?
K2 V2 O8 K1 -73.37(3) 1_545 . . 1_635 ?
K2 V2 O6 La1 -85.9(3) 1_545 . . 1_545 ?
K2 V2 O6 K1 74.02(3) 1_545 . . 1_635 ?
K2 V2 O6 K3 -118.75(2) 1_545 . . 1_455 ?
K2 V2 O6 K3 148.40(3) 1_545 . . 3_746 ?
K2 V2 O5 La1 83.97(17) 1_545 . . . ?
K2 V2 O5 K1 -73.51(3) 1_545 . . 1_645 ?
K2 V2 O5 K3 117.27(2) 1_545 . . 1_455 ?
K2 V2 O5 K3 -150.56(4) 1_545 . . 3_756 ?
O1 V1 O3 La1 121.81(4) . . . 1_565 ?
O1 V1 O3 La1 -10.24(5) . . . 2_655 ?
O1 V1 O3 K2 -133.18(13) . . . . ?
O1 V1 O4 La1 102.81(6) . . . . ?
O1 V1 O4 K1 -71.58(9) . . . 1_545 ?
O1 V1 O4 K3 -158.90(4) . . . 1_465 ?
O1 V1 O4 K2 13.32(5) . . . 2_645 ?
O1 V1 O2 La1 -118.39(4) . . . 1_565 ?
O1 V1 O2 K1 83.88(13) . . . . ?
O1 V1 O2 K3 155.36(4) . . . 1_465 ?
O1 V1 O2 K2 -25.51(5) . . . 2_655 ?
O1 V1 O2 K2 56.82(4) . . . 1_455 ?
O7 V2 O8 K1 -108.87(4) . . . 1_645 ?
O7 V2 O8 K1 108.70(4) . . . 1_635 ?
O7 V2 O8 K1 0.06(5) . . . 3_666 ?
O7 V2 O8 K2 -177.93(3) . . . 1_545 ?
O7 V2 O6 La1 90.9(3) . . . 1_545 ?
O7 V2 O6 K1 -109.17(4) . . . 1_635 ?
O7 V2 O6 K3 58.05(4) . . . 1_455 ?
O7 V2 O6 K3 -34.79(5) . . . 3_746 ?
O7 V2 O6 K2 176.81(4) . . . 1_545 ?
O7 V2 O5 La1 -94.89(17) . . . . ?
O7 V2 O5 K1 107.63(5) . . . 1_645 ?
O7 V2 O5 K3 -61.59(4) . . . 1_455 ?
O7 V2 O5 K3 30.57(5) . . . 3_756 ?
O7 V2 O5 K2 -178.87(4) . . . 1_545 ?
O3 V1 O1 La1 10.32(5) . . . 2_655 ?
O3 V1 O1 K1 -145.8(2) . . . 2_545 ?
O3 V1 O1 K2 -169.18(4) . . . 1_455 ?
O3 V1 O1 K2 -88.64(5) . . . 2_655 ?
O3 V1 O1 K2 108.50(5) . . . 2_645 ?
O3 V1 O4 La1 -15.04(7) . . . . ?
O3 V1 O4 K1 170.56(7) . . . 1_545 ?
O3 V1 O4 K3 83.25(5) . . . 1_465 ?
O3 V1 O4 K2 -104.53(4) . . . 2_645 ?
O3 V1 O2 La1 -5.70(5) . . . 1_565 ?
O3 V1 O2 K1 -163.43(12) . . . . ?
O3 V1 O2 K3 -91.95(4) . . . 1_465 ?
O3 V1 O2 K2 87.18(4) . . . 2_655 ?
O3 V1 O2 K2 169.51(4) . . . 1_455 ?
O4 V1 O1 La1 -112.79(4) . . . 2_655 ?
O4 V1 O1 K1 91.1(2) . . . 2_545 ?
O4 V1 O1 K2 67.70(4) . . . 1_455 ?
O4 V1 O1 K2 148.25(3) . . . 2_655 ?
O4 V1 O1 K2 -14.61(5) . . . 2_645 ?
O4 V1 O3 La1 -116.58(4) . . . 1_565 ?
O4 V1 O3 La1 111.37(4) . . . 2_655 ?
O4 V1 O3 K2 -11.57(16) . . . . ?
O4 V1 O2 La1 117.45(4) . . . 1_565 ?
O4 V1 O2 K1 -40.28(14) . . . . ?
O4 V1 O2 K3 31.19(4) . . . 1_465 ?
O4 V1 O2 K2 -67.34(4) . . . 1_455 ?
O4 V1 O2 K2 -149.67(4) . . . 2_655 ?
O2 V1 O1 La1 123.33(4) . . . 2_655 ?
O2 V1 O1 K1 -32.8(2) . . . 2_545 ?
O2 V1 O1 K2 -56.17(4) . . . 1_455 ?
O2 V1 O1 K2 -138.49(4) . . . 2_645 ?
O2 V1 O1 K2 24.37(5) . . . 2_655 ?
O2 V1 O3 La1 -127.30(4) . . . 2_655 ?
O2 V1 O3 La1 4.75(4) . . . 1_565 ?
O2 V1 O3 K2 109.76(14) . . . . ?
O2 V1 O4 La1 -133.19(5) . . . . ?
O2 V1 O4 K1 52.41(9) . . . 1_545 ?
O2 V1 O4 K3 -34.90(5) . . . 1_465 ?
O2 V1 O4 K2 137.32(4) . . . 2_645 ?
O8 V2 O7 La1 -174.6(2) . . . 3_656 ?
O8 V2 O7 K1 -0.06(5) . . . 3_666 ?
O8 V2 O7 K3 -84.99(5) . . . 3_746 ?
O8 V2 O7 K3 90.72(5) . . . 3_756 ?
O8 V2 O7 K3 -176.27(4) . . . 1_455 ?
O8 V2 O6 La1 -148.4(3) . . . 1_545 ?
O8 V2 O6 K1 11.51(6) . . . 1_635 ?
O8 V2 O6 K3 178.73(5) . . . 1_455 ?
O8 V2 O6 K3 85.89(5) . . . 3_746 ?
O8 V2 O6 K2 -62.51(5) . . . 1_545 ?
O8 V2 O5 La1 144.23(16) . . . . ?
O8 V2 O5 K1 -13.25(6) . . . 1_645 ?
O8 V2 O5 K3 -90.30(5) . . . 3_756 ?
O8 V2 O5 K3 177.53(4) . . . 1_455 ?
O8 V2 O5 K2 60.26(5) . . . 1_545 ?
O6 V2 O7 La1 -55.1(2) . . . 3_656 ?
O6 V2 O7 K1 119.47(4) . . . 3_666 ?
O6 V2 O7 K3 -149.74(4) . . . 3_756 ?
O6 V2 O7 K3 34.54(5) . . . 3_746 ?
O6 V2 O7 K3 -56.73(4) . . . 1_455 ?
O6 V2 O8 K1 130.88(4) . . . 1_645 ?
O6 V2 O8 K1 -11.54(6) . . . 1_635 ?
O6 V2 O8 K1 -120.19(4) . . . 3_666 ?
O6 V2 O8 K2 61.82(4) . . . 1_545 ?
O6 V2 O5 La1 25.53(19) . . . . ?
O6 V2 O5 K1 -131.94(4) . . . 1_645 ?
O6 V2 O5 K3 58.84(5) . . . 1_455 ?
O6 V2 O5 K3 151.00(4) . . . 3_756 ?
O6 V2 O5 K2 -58.44(5) . . . 1_545 ?
O5 V2 O7 La1 65.3(2) . . . 3_656 ?
O5 V2 O7 K1 -120.11(4) . . . 3_666 ?
O5 V2 O7 K3 154.96(4) . . . 3_746 ?
O5 V2 O7 K3 -29.32(5) . . . 3_756 ?
O5 V2 O7 K3 63.69(4) . . . 1_455 ?
O5 V2 O8 K1 -130.97(4) . . . 1_635 ?
O5 V2 O8 K1 120.38(4) . . . 3_666 ?
O5 V2 O8 K1 11.45(5) . . . 1_645 ?
O5 V2 O8 K2 -57.61(4) . . . 1_545 ?
O5 V2 O6 La1 -29.4(3) . . . 1_545 ?
O5 V2 O6 K1 130.53(4) . . . 1_635 ?
O5 V2 O6 K3 -62.25(5) . . . 1_455 ?
O5 V2 O6 K3 -155.09(4) . . . 3_746 ?
O5 V2 O6 K2 56.51(5) . . . 1_545 ?
